data_4068857
loop_
_publ_author_name
'Jia, Ai-Quan'
'Jin, Guo-Xin'

_publ_section_title
;
 Syntheses, Reactions, and Ethylene Polymerization of Titanium Complexes
 with [N, O, S] Ligands
;
_journal_issue 6
_journal_name_full Organometallics
_journal_page_first 1872
_journal_paper_doi 10.1021/om801131b
_journal_volume 28
_journal_year 2009
_chemical_formula_sum 'C72 H76 N4 O8 S4 Ti4'
_chemical_formula_weight 1445.21
_chemical_name_systematic
; 
 ? 
;
_space_group_IT_number 88
_symmetry_cell_setting tetragonal
_symmetry_space_group_name_Hall '-I 4ad'
_symmetry_space_group_name_H-M 'I 41/a :2'
_atom_sites_solution_hydrogens geom
_atom_sites_solution_primary direct
_atom_sites_solution_secondary difmap
_audit_creation_method SHELXL-97
_cell_angle_alpha 90.00
_cell_angle_beta 90.00
_cell_angle_gamma 90.00
_cell_formula_units_Z 4
_cell_length_a 24.455(6)
_cell_length_b 24.455(6)
_cell_length_c 13.684(5)
_cell_measurement_reflns_used 681
_cell_measurement_temperature 293(2)
_cell_measurement_theta_max 16.619
_cell_measurement_theta_min 2.384
_cell_volume 8184(4)
_computing_cell_refinement 'Bruker SMART'
_computing_data_collection 'Bruker SMART'
_computing_data_reduction 'Bruker SHELXTL'
_computing_molecular_graphics 'Bruker SHELXTL'
_computing_publication_material 'Bruker SHELXTL'
_computing_structure_refinement 'SHELXL-97 (Sheldrick, 1997)'
_computing_structure_solution 'SHELXS-97 (Sheldrick, 1990)'
_diffrn_ambient_temperature 293(2)
_diffrn_measured_fraction_theta_full 1.000
_diffrn_measured_fraction_theta_max 1.000
_diffrn_measurement_device_type 'CCD area detector'
_diffrn_measurement_method 'phi and omega scans'
_diffrn_radiation_monochromator graphite
_diffrn_radiation_source 'fine-focus sealed tube'
_diffrn_radiation_type MoK\a
_diffrn_radiation_wavelength 0.71073
_diffrn_reflns_av_R_equivalents 0.1754
_diffrn_reflns_av_sigmaI/netI 0.2884
_diffrn_reflns_limit_h_max 28
_diffrn_reflns_limit_h_min -23
_diffrn_reflns_limit_k_max 28
_diffrn_reflns_limit_k_min -29
_diffrn_reflns_limit_l_max 12
_diffrn_reflns_limit_l_min -16
_diffrn_reflns_number 14228
_diffrn_reflns_theta_full 25.00
_diffrn_reflns_theta_max 25.00
_diffrn_reflns_theta_min 1.67
_diffrn_standards_decay_% 5.17
_exptl_absorpt_coefficient_mu 0.527
_exptl_absorpt_correction_T_max 0.9591
_exptl_absorpt_correction_T_min 0.9492
_exptl_absorpt_correction_type multi-scan
_exptl_absorpt_process_details sadabs
_exptl_crystal_colour orange
_exptl_crystal_density_diffrn 1.173
_exptl_crystal_density_method 'not measured'
_exptl_crystal_description prism
_exptl_crystal_F_000 3008
_exptl_crystal_size_max 0.10
_exptl_crystal_size_mid 0.08
_exptl_crystal_size_min 0.08
_refine_diff_density_max 0.288
_refine_diff_density_min -0.256
_refine_diff_density_rms 0.063
_refine_ls_extinction_method none
_refine_ls_goodness_of_fit_ref 0.653
_refine_ls_hydrogen_treatment constr
_refine_ls_matrix_type full
_refine_ls_number_parameters 212
_refine_ls_number_reflns 3613
_refine_ls_number_restraints 0
_refine_ls_restrained_S_all 0.653
_refine_ls_R_factor_all 0.2052
_refine_ls_R_factor_gt 0.0603
_refine_ls_shift/su_max 0.000
_refine_ls_shift/su_mean 0.000
_refine_ls_structure_factor_coef Fsqd
_refine_ls_weighting_details 'calc w=1/[\s^2^(Fo^2^)+(0.0534P)^2^+0.0000P] where P=(Fo^2^+2Fc^2^)/3'
_refine_ls_weighting_scheme calc
_refine_ls_wR_factor_gt 0.1215
_refine_ls_wR_factor_ref 0.1455
_reflns_number_gt 973
_reflns_number_total 3613
_reflns_threshold_expression >2sigma(I)
_cod_data_source_file om801131b_si_001.cif
_cod_data_source_block f80319b
_cod_depositor_comments
;
The following automatic conversions were performed:

'_symmetry_cell_setting' value 'Tetragonal' changed to 'tetragonal'
according to /home/saulius/struct/CIF-dictionaries/cif_core.dic
dictionary named 'cif_core.dic' version 2.4.2 from 2011-04-26.

Automatic conversion script
Id: cif_fix_values 1715 2011-07-08 13:25:40Z adriana 
;
_cod_original_cell_volume 8183(4)
_cod_original_sg_symbol_H-M I4(1)/a
_cod_database_code 4068857

loop_
_symmetry_equiv_pos_as_xyz
'x, y, z'
'-x+1/2, -y, z+1/2'
'-y+3/4, x+1/4, z+1/4'
'y+3/4, -x+3/4, z+3/4'
'x+1/2, y+1/2, z+1/2'
'-x+1, -y+1/2, z+1'
'-y+5/4, x+3/4, z+3/4'
'y+5/4, -x+5/4, z+5/4'
'-x, -y, -z'
'x-1/2, y, -z-1/2'
'y-3/4, -x-1/4, -z-1/4'
'-y-3/4, x-3/4, -z-3/4'
'-x+1/2, -y+1/2, -z+1/2'
'x, y+1/2, -z'
'y-1/4, -x+1/4, -z+1/4'
'-y-1/4, x-1/4, -z-1/4'

loop_
_atom_site_label
_atom_site_type_symbol
_atom_site_fract_x
_atom_site_fract_y
_atom_site_fract_z
_atom_site_U_iso_or_equiv
_atom_site_adp_type
_atom_site_occupancy
_atom_site_symmetry_multiplicity
_atom_site_calc_flag
_atom_site_refinement_flags
Ti1 Ti 0.08803(5) 0.19857(5) 0.13102(9) 0.0507(4) Uani 1 1 d .
S1 S 0.09070(8) 0.14912(8) -0.01902(13) 0.0735(6) Uani 1 1 d .
O1 O 0.11085(16) 0.18938(16) 0.2583(3) 0.0575(13) Uani 1 1 d .
O2 O 0.08030(16) 0.26801(16) 0.1033(3) 0.0567(12) Uani 1 1 d .
N1 N 0.1750(2) 0.1913(2) 0.1021(4) 0.0579(16) Uani 1 1 d .
C1 C 0.1543(3) 0.1696(3) -0.0619(6) 0.071(2) Uani 1 1 d .
C2 C 0.1681(4) 0.1654(3) -0.1606(6) 0.098(3) Uani 1 1 d .
H2 H 0.1436 0.1506 -0.2054 0.118 Uiso 1 1 calc R
C3 C 0.2187(5) 0.1837(5) -0.1901(7) 0.124(5) Uani 1 1 d .
H3 H 0.2280 0.1810 -0.2558 0.149 Uiso 1 1 calc R
C4 C 0.2559(4) 0.2059(4) -0.1268(8) 0.124(4) Uani 1 1 d .
H4 H 0.2896 0.2185 -0.1490 0.149 Uiso 1 1 calc R
C5 C 0.2424(3) 0.2089(3) -0.0297(6) 0.094(3) Uani 1 1 d .
H5 H 0.2673 0.2229 0.0151 0.112 Uiso 1 1 calc R
C6 C 0.1920(3) 0.1914(3) 0.0014(6) 0.066(2) Uani 1 1 d .
C7 C 0.2131(3) 0.1825(3) 0.1660(5) 0.067(2) Uani 1 1 d .
H7 H 0.2485 0.1789 0.1422 0.080 Uiso 1 1 calc R
C8 C 0.2062(3) 0.1778(3) 0.2698(6) 0.057(2) Uani 1 1 d .
C9 C 0.1546(3) 0.1802(3) 0.3151(5) 0.0508(19) Uani 1 1 d .
C10 C 0.1489(3) 0.1717(3) 0.4182(5) 0.061(2) Uani 1 1 d .
C11 C 0.1974(3) 0.1609(3) 0.4654(5) 0.083(3) Uani 1 1 d .
H11 H 0.1952 0.1557 0.5327 0.100 Uiso 1 1 calc R
C12 C 0.2481(4) 0.1570(4) 0.4250(7) 0.096(3) Uani 1 1 d .
C13 C 0.2519(3) 0.1665(3) 0.3269(6) 0.091(3) Uani 1 1 d .
H13 H 0.2861 0.1653 0.2974 0.109 Uiso 1 1 calc R
C14 C 0.0949(3) 0.1779(3) 0.4699(5) 0.062(2) Uani 1 1 d .
C15 C 0.0519(3) 0.1413(3) 0.4286(5) 0.115(3) Uani 1 1 d .
H15A H 0.0429 0.1530 0.3636 0.172 Uiso 1 1 calc R
H15B H 0.0198 0.1430 0.4690 0.172 Uiso 1 1 calc R
H15C H 0.0652 0.1044 0.4268 0.172 Uiso 1 1 calc R
C16 C 0.0761(3) 0.2377(3) 0.4622(6) 0.123(3) Uani 1 1 d .
H16A H 0.0713 0.2472 0.3946 0.185 Uiso 1 1 calc R
H16B H 0.1031 0.2611 0.4909 0.185 Uiso 1 1 calc R
H16C H 0.0420 0.2421 0.4961 0.185 Uiso 1 1 calc R
C17 C 0.1007(3) 0.1659(4) 0.5793(5) 0.140(4) Uani 1 1 d .
H17A H 0.0663 0.1717 0.6112 0.210 Uiso 1 1 calc R
H17B H 0.1278 0.1898 0.6070 0.210 Uiso 1 1 calc R
H17C H 0.1119 0.1285 0.5882 0.210 Uiso 1 1 calc R
C18 C 0.2980(3) 0.1447(4) 0.4863(5) 0.144(4) Uani 1 1 d .
H18A H 0.2871 0.1263 0.5452 0.216 Uiso 1 1 calc R
H18B H 0.3162 0.1783 0.5027 0.216 Uiso 1 1 calc R
H18C H 0.3225 0.1217 0.4501 0.216 Uiso 1 1 calc R

loop_
_atom_site_aniso_label
_atom_site_aniso_U_11
_atom_site_aniso_U_22
_atom_site_aniso_U_33
_atom_site_aniso_U_23
_atom_site_aniso_U_13
_atom_site_aniso_U_12
Ti1 0.0548(9) 0.0559(9) 0.0414(7) 0.0038(7) 0.0036(7) 0.0025(8)
S1 0.0911(16) 0.0770(14) 0.0525(12) -0.0068(11) -0.0005(12) -0.0002(13)
O1 0.051(3) 0.078(3) 0.043(3) 0.004(3) -0.001(2) 0.001(3)
O2 0.066(3) 0.059(3) 0.046(3) 0.006(2) 0.008(2) 0.009(2)
N1 0.062(4) 0.063(4) 0.049(4) 0.008(3) 0.010(3) 0.013(3)
C1 0.087(6) 0.072(6) 0.054(6) 0.003(4) 0.010(5) 0.000(5)
C2 0.131(9) 0.116(8) 0.047(6) 0.002(5) 0.027(5) 0.017(7)
C3 0.160(12) 0.160(11) 0.052(7) 0.027(7) 0.056(7) 0.057(10)
C4 0.121(9) 0.154(10) 0.096(9) 0.038(8) 0.065(8) 0.027(8)
C5 0.085(7) 0.118(7) 0.077(7) -0.002(6) 0.043(5) 0.000(6)
C6 0.075(6) 0.067(6) 0.057(6) 0.008(5) 0.021(5) 0.019(5)
C7 0.070(6) 0.079(6) 0.051(5) 0.004(4) 0.014(4) 0.008(5)
C8 0.031(4) 0.075(5) 0.066(5) -0.002(4) 0.008(4) 0.001(4)
C9 0.052(5) 0.047(5) 0.054(5) -0.010(4) -0.008(4) 0.004(4)
C10 0.075(6) 0.074(5) 0.034(5) -0.001(4) -0.005(4) 0.005(5)
C11 0.065(6) 0.140(8) 0.045(5) 0.005(5) -0.014(5) -0.002(6)
C12 0.057(6) 0.151(9) 0.081(7) 0.008(6) 0.003(6) -0.002(6)
C13 0.044(5) 0.153(8) 0.076(6) -0.003(6) 0.002(5) 0.010(6)
C14 0.066(6) 0.081(6) 0.038(4) 0.003(4) 0.003(4) 0.013(5)
C15 0.098(7) 0.180(9) 0.065(6) -0.030(6) 0.023(5) -0.059(7)
C16 0.116(8) 0.138(8) 0.116(8) -0.011(6) 0.046(6) 0.038(7)
C17 0.118(7) 0.255(12) 0.048(6) 0.049(6) 0.017(5) 0.031(8)
C18 0.067(6) 0.271(12) 0.094(7) 0.008(8) -0.042(5) 0.042(7)

loop_
_atom_type_symbol
_atom_type_description
_atom_type_scat_dispersion_real
_atom_type_scat_dispersion_imag
_atom_type_scat_source
C C 0.0033 0.0016 'International Tables Vol C Tables 4.2.6.8 and 6.1.1.4'
H H 0.0000 0.0000 'International Tables Vol C Tables 4.2.6.8 and 6.1.1.4'
N N 0.0061 0.0033 'International Tables Vol C Tables 4.2.6.8 and 6.1.1.4'
O O 0.0106 0.0060 'International Tables Vol C Tables 4.2.6.8 and 6.1.1.4'
S S 0.1246 0.1234 'International Tables Vol C Tables 4.2.6.8 and 6.1.1.4'
Ti Ti 0.2776 0.4457 'International Tables Vol C Tables 4.2.6.8 and 6.1.1.4'

loop_
_geom_angle_atom_site_label_1
_geom_angle_atom_site_label_2
_geom_angle_atom_site_label_3
_geom_angle
_geom_angle_site_symmetry_1
_geom_angle_site_symmetry_3
O2 Ti1 O1 110.86(18) . .
O2 Ti1 O2 107.1(3) . 15
O1 Ti1 O2 97.06(17) . 15
O2 Ti1 N1 98.35(19) . .
O1 Ti1 N1 82.27(19) . .
O2 Ti1 N1 152.9(2) 15 .
O2 Ti1 S1 107.96(14) . .
O1 Ti1 S1 138.06(14) . .
O2 Ti1 S1 86.12(13) 15 .
N1 Ti1 S1 76.99(16) . .
C1 S1 Ti1 99.8(3) . .
C9 O1 Ti1 144.0(4) . .
Ti1 O2 Ti1 155.1(2) . 12_666
C7 N1 C6 116.1(6) . .
C7 N1 Ti1 126.5(5) . .
C6 N1 Ti1 117.2(5) . .
C6 C1 C2 118.4(8) . .
C6 C1 S1 120.0(6) . .
C2 C1 S1 121.5(8) . .
C3 C2 C1 118.5(9) . .
C4 C3 C2 122.7(10) . .
C3 C4 C5 118.3(10) . .
C6 C5 C4 120.0(9) . .
C5 C6 C1 122.0(8) . .
C5 C6 N1 123.8(8) . .
C1 C6 N1 114.2(7) . .
N1 C7 C8 126.7(7) . .
C13 C8 C9 118.7(7) . .
C13 C8 C7 118.5(7) . .
C9 C8 C7 122.6(7) . .
O1 C9 C8 117.8(6) . .
O1 C9 C10 121.1(7) . .
C8 C9 C10 121.0(7) . .
C11 C10 C9 114.0(7) . .
C11 C10 C14 123.7(7) . .
C9 C10 C14 122.2(7) . .
C12 C11 C10 127.4(8) . .
C11 C12 C13 116.7(8) . .
C11 C12 C18 121.6(8) . .
C13 C12 C18 121.7(8) . .
C12 C13 C8 122.1(8) . .
C15 C14 C10 112.4(6) . .
C15 C14 C17 108.7(7) . .
C10 C14 C17 110.9(6) . .
C15 C14 C16 109.4(7) . .
C10 C14 C16 109.1(6) . .
C17 C14 C16 106.1(6) . .

loop_
_geom_bond_atom_site_label_1
_geom_bond_atom_site_label_2
_geom_bond_distance
_geom_bond_site_symmetry_2
Ti1 O2 1.750(4) .
Ti1 O1 1.843(4) .
Ti1 O2 1.865(4) 15
Ti1 N1 2.171(5) .
Ti1 S1 2.384(2) .
S1 C1 1.735(8) .
O1 C9 1.342(7) .
O2 Ti1 1.865(4) 12_666
N1 C7 1.294(7) .
N1 C6 1.440(8) .
C1 C6 1.373(8) .
C1 C2 1.396(9) .
C2 C3 1.377(11) .
C3 C4 1.368(12) .
C4 C5 1.372(10) .
C5 C6 1.371(8) .
C7 C8 1.435(8) .
C8 C13 1.393(8) .
C8 C9 1.405(8) .
C9 C10 1.434(8) .
C10 C11 1.375(8) .
C10 C14 1.506(9) .
C11 C12 1.363(9) .
C12 C13 1.364(8) .
C12 C18 1.512(9) .
C14 C15 1.492(8) .
C14 C17 1.532(8) .
C14 C16 1.536(8) .
